data_4319458
loop_
_publ_author_name
'Dell T. Rosa'
'Jeanette A. Krause Bauer'
'Michael J. Baldwin'

_publ_contact_author_address
;     Department of Chemistry
      University of Cincinnati
      Cincinnati, OH 45221-0172 USA
;
_publ_contact_author_email jeanette.krause@uc.edu
_publ_contact_author_fax '513 556 9239'
_publ_contact_author_name 'Dr. Jeanette A. Krause Bauer'
_publ_contact_author_phone '513 556 9226'
_publ_section_title
;
 Structural and Spectroscopic Studies of the Versatile Coordination
 Chemistry of the Chiral Ligand N,N-Bis(1-propan-2-onyl
 oxime)-l-methionine N'-Methylamide with Ni^II^ and Zn^II^
;
_journal_name_full 'Inorganic Chemistry'
_journal_page_first 1606
_journal_page_last 1613
_journal_paper_doi 10.1021/ic000971f
_journal_volume 40
_journal_year 2001
_chemical_compound_source 'see text'
_chemical_formula_sum 'C12 H24 Cl2 N4 O3 S Zn'
_chemical_formula_weight 440.68
_chemical_name_systematic
; 
dichloro[N,N-bis(1-propan-2-only oxime)-L-methionine N'-methylamide] zinc(II) 
 
;
_chemical_temperature_decomposition 438.5(15)
_space_group_IT_number 19
_symmetry_cell_setting orthorhombic
_symmetry_space_group_name_Hall 'P 2ac 2ab'
_symmetry_space_group_name_H-M 'P 21 21 21'
_atom_sites_solution_hydrogens mixed
_atom_sites_solution_primary direct
_atom_sites_solution_secondary difmap
_audit_creation_method SHELXL
_cell_angle_alpha 90.00
_cell_angle_beta 90.00
_cell_angle_gamma 90.00
_cell_formula_units_Z 4
_cell_length_a 8.6833(2)
_cell_length_b 10.4612(2)
_cell_length_c 21.0386(3)
_cell_measurement_reflns_used 6797
_cell_measurement_temperature 294(2)
_cell_measurement_theta_max 28.25
_cell_measurement_theta_min 2.75
_cell_volume 1911.10(6)
_computing_cell_refinement 'SMART v5.054'
_computing_data_collection 'SMART v5.054 (Siemens, 1997)'
_computing_data_reduction 'SAINT v5.A06 (Siemens, 1997)'
_computing_molecular_graphics 'SHELXTL v5.03'
_computing_publication_material 'SHELXTL v5.03'
_computing_structure_refinement 'SHELXTL v5.03'
_computing_structure_solution 'SHELXTL v5.03 (Siemens, 1994)'
_diffrn_ambient_temperature 294(2)
_diffrn_measurement_device_type 'SMART 1K Platform CCD'
_diffrn_measurement_method '\w scans'
_diffrn_radiation_monochromator graphite
_diffrn_radiation_source 'fine-focus sealed tube'
_diffrn_radiation_type MoK\a
_diffrn_radiation_wavelength 0.71073
_diffrn_reflns_av_R_equivalents 0.0309
_diffrn_reflns_av_sigmaI/netI 0.0325
_diffrn_reflns_limit_h_max 11
_diffrn_reflns_limit_h_min -10
_diffrn_reflns_limit_k_max 13
_diffrn_reflns_limit_k_min -13
_diffrn_reflns_limit_l_max 27
_diffrn_reflns_limit_l_min -25
_diffrn_reflns_number 12481
_diffrn_reflns_theta_max 28.25
_diffrn_reflns_theta_min 2.75
_diffrn_standards_decay_% none
_exptl_absorpt_coefficient_mu 1.691
_exptl_absorpt_correction_T_max 0.7963
_exptl_absorpt_correction_T_min 0.5488
_exptl_absorpt_correction_type multi-scan
_exptl_absorpt_process_details 'SADABS (Sheldrick, 1996)'
_exptl_crystal_colour colorless
_exptl_crystal_density_diffrn 1.532
_exptl_crystal_density_meas ?
_exptl_crystal_description rod
_exptl_crystal_F_000 912
_exptl_crystal_size_max 0.40
_exptl_crystal_size_mid 0.16
_exptl_crystal_size_min 0.14
_refine_diff_density_max 0.339
_refine_diff_density_min -0.273
_refine_diff_density_rms 0.049
_refine_ls_abs_structure_details 'Flack H D (1983), Acta Cryst. A39, 876-881'
_refine_ls_abs_structure_Flack 0.010(10)
_refine_ls_extinction_method none
_refine_ls_goodness_of_fit_ref 1.049
_refine_ls_hydrogen_treatment mixed
_refine_ls_matrix_type full
_refine_ls_number_parameters 208
_refine_ls_number_reflns 4654
_refine_ls_number_restraints 0
_refine_ls_restrained_S_all 1.026
_refine_ls_R_factor_all 0.0402
_refine_ls_R_factor_gt 0.0314
_refine_ls_shift/su_max -0.001
_refine_ls_shift/su_mean 0.000
_refine_ls_structure_factor_coef Fsqd
_refine_ls_weighting_details 'calc w=1/[\s^2^(Fo^2^)+(0.0353P)^2^+0.2991P] where P=(Fo^2^+2Fc^2^)/3'
_refine_ls_weighting_scheme calc
_refine_ls_wR_factor_gt 0.0676
_refine_ls_wR_factor_ref 0.0711
_reflns_number_gt 4064
_reflns_number_total 4655
_reflns_threshold_expression >2sigma(I)
_cod_data_source_file ic000971f_2.cif
_cod_data_source_block 1
_cod_depositor_comments
;
The following automatic conversions were performed:

'_chemical_melting_point' tag was changed to
'_chemical_temperature_decomposition' since the value had been given
as '437--440 (decomp)'. The value was changed to '438.5(15)' - the
average value was taken and precision was estimated.

Automatic conversion script
Id: cif_fix_values 1569 2011-02-09 13:29:24Z adriana 

The following automatic conversions were performed:

'_symmetry_cell_setting' value 'Orthorhombic' changed to
'orthorhombic' according to the built-in table from CIF Core
dictionary named 'cif_core.dic' version 2.4.1 from 2010-06-29.

Automatic conversion script
Id: cif_fix_values 1646 2011-03-28 12:23:43Z adriana 

The following automatic conversions were performed:

'_exptl_crystal_density_meas' value 'not measured' was changed to '?'
- the value is perceived as not measured.

Automatic conversion script
Id: cif_fix_values 3008 2015-01-20 13:52:24Z robertas 
;
_cod_database_code 4319458

loop_
_symmetry_equiv_pos_as_xyz
'x, y, z'
'-x+1/2, -y, z+1/2'
'-x, y+1/2, -z+1/2'
'x+1/2, -y+1/2, -z'

loop_
_atom_site_aniso_label
_atom_site_aniso_U_11
_atom_site_aniso_U_22
_atom_site_aniso_U_33
_atom_site_aniso_U_23
_atom_site_aniso_U_13
_atom_site_aniso_U_12
Zn 0.03360(14) 0.03315(12) 0.03224(13) 0.00438(11) 0.00089(11) 0.00166(12)
Cl1 0.0438(4) 0.0740(5) 0.0454(4) -0.0083(3) -0.0134(3) 0.0071(4)
Cl2 0.0692(5) 0.0408(3) 0.0616(5) 0.0195(3) -0.0048(4) -0.0085(4)
S1 0.0521(4) 0.0795(5) 0.0591(5) -0.0335(4) -0.0151(4) 0.0057(5)
O1 0.0537(12) 0.0460(10) 0.0459(10) -0.0035(8) 0.0148(10) -0.0040(11)
O2 0.0534(13) 0.0624(13) 0.0404(11) -0.0172(10) -0.0061(9) 0.0067(11)
O3 0.0263(9) 0.0684(13) 0.0606(13) 0.0247(11) -0.0005(9) 0.0004(9)
N1 0.059(2) 0.0568(14) 0.0498(14) 0.0117(12) 0.0103(13) 0.0224(13)
N2 0.0288(10) 0.0290(10) 0.0325(10) 0.0005(8) -0.0012(8) -0.0030(8)
N3 0.0364(12) 0.0349(10) 0.0356(11) -0.0038(9) -0.0017(8) 0.0013(9)
N4 0.0252(10) 0.0399(11) 0.0367(11) 0.0052(9) -0.0017(8) -0.0017(9)
C1 0.047(2) 0.079(2) 0.060(2) 0.004(2) 0.0012(15) 0.010(2)
C2 0.046(2) 0.0434(14) 0.058(2) -0.0110(13) -0.0143(14) -0.0026(14)
C3 0.0386(15) 0.0396(13) 0.048(2) -0.0066(12) -0.0128(12) -0.0028(12)
C4 0.0331(13) 0.0306(12) 0.0336(13) -0.0025(10) -0.0022(10) -0.0014(10)
C5 0.0361(14) 0.0366(13) 0.0338(13) -0.0086(11) -0.0041(11) -0.0016(11)
C6 0.0276(12) 0.0377(13) 0.0439(14) -0.0030(11) -0.0027(11) 0.0005(10)
C7 0.0324(12) 0.0294(11) 0.0410(14) 0.0017(10) 0.0038(11) -0.0002(9)
C8 0.0355(13) 0.0285(11) 0.0342(12) 0.0040(10) -0.0069(10) -0.0018(11)
C9 0.0339(12) 0.0281(10) 0.0318(10) -0.0003(10) 0.0010(10) -0.0020(12)
C10 0.068(3) 0.087(3) 0.072(2) 0.009(2) 0.008(2) 0.039(2)
C11 0.044(2) 0.051(2) 0.0416(15) 0.0140(13) 0.0027(12) -0.0067(14)
C12 0.046(2) 0.055(2) 0.063(2) -0.0135(14) 0.002(2) 0.0160(15)

loop_
_atom_site_label
_atom_site_type_symbol
_atom_site_fract_x
_atom_site_fract_y
_atom_site_fract_z
_atom_site_U_iso_or_equiv
_atom_site_thermal_displace_type
_atom_site_occupancy
_atom_site_calc_flag
_atom_site_refinement_flags
_atom_site_disorder_group
Zn Zn -0.54098(3) -0.05783(2) -0.007937(12) 0.03300(8) Uani 1 d . .
Cl1 Cl -0.36020(9) 0.00960(8) 0.06794(3) 0.0544(2) Uani 1 d . .
Cl2 Cl -0.61399(10) -0.25461(7) 0.01995(4) 0.0572(2) Uani 1 d . .
S1 S -1.03568(11) -0.24120(9) -0.28580(4) 0.0636(2) Uani 1 d . .
O1 O -0.5414(3) -0.1518(2) -0.20519(9) 0.0485(5) Uani 1 d . .
O2 O -0.6874(2) 0.1340(2) 0.08238(10) 0.0521(5) Uani 1 d . .
H2 H -0.5790 0.1217 0.0905 0.078 Uiso 1 d . .
O3 O -0.2503(2) -0.0029(2) -0.08530(10) 0.0518(5) Uani 1 d . .
H3 H -0.2363 -0.0613 -0.0565 0.078 Uiso 1 d . .
N1 N -0.5638(3) -0.3132(2) -0.13493(12) 0.0553(7) Uani 1 d . .
H1 H -0.6143 -0.3406 -0.0923 0.066 Uiso 1 d . .
N2 N -0.7197(2) -0.0280(2) -0.09437(9) 0.0301(4) Uani 1 d . .
N3 N -0.7041(2) 0.0727(2) 0.02379(10) 0.0357(5) Uani 1 d . .
N4 N -0.4115(2) -0.0012(2) -0.08478(10) 0.0339(5) Uani 1 d . .
C1 C -1.1838(4) -0.1283(4) -0.2696(2) 0.0620(9) Uani 1 d . .
H1A H -1.2449(4) -0.1156(4) -0.3071(2) 0.093 Uiso 1 calc R .
H1B H -1.1384(4) -0.0485(4) -0.2570(2) 0.093 Uiso 1 calc R .
H1C H -1.2480(4) -0.1598(4) -0.2359(2) 0.093 Uiso 1 calc R .
C2 C -0.9377(3) -0.2498(3) -0.21039(14) 0.0491(7) Uani 1 d . .
H2A H -1.0094(3) -0.2814(3) -0.17871(14) 0.059 Uiso 1 calc R .
H2B H -0.8547(3) -0.3114(3) -0.21380(14) 0.059 Uiso 1 calc R .
C3 C -0.8713(3) -0.1236(3) -0.18724(14) 0.0421(6) Uani 1 d . .
H3A H -0.9542(3) -0.0687(3) -0.17272(14) 0.050 Uiso 1 calc R .
H3B H -0.8195(3) -0.0809(3) -0.22213(14) 0.050 Uiso 1 calc R .
C4 C -0.7562(3) -0.1456(2) -0.13242(12) 0.0325(5) Uani 1 d . .
H4 H -0.8006(3) -0.2092(2) -0.10356(12) 0.039 Uiso 1 calc R .
C5 C -0.6082(3) -0.2023(2) -0.16097(12) 0.0355(6) Uani 1 d . .
C6 C -0.8617(3) 0.0206(3) -0.06457(12) 0.0364(6) Uani 1 d . .
H6A H -0.9312(3) -0.0504(3) -0.05731(12) 0.044 Uiso 1 calc R .
H6B H -0.9118(3) 0.0791(3) -0.09379(12) 0.044 Uiso 1 calc R .
C7 C -0.8345(3) 0.0884(2) -0.00266(12) 0.0343(5) Uani 1 d . .
C8 C -0.6425(3) 0.0735(2) -0.13148(11) 0.0327(5) Uani 1 d . .
H8A H -0.6742(3) 0.1561(2) -0.11516(11) 0.039 Uiso 1 calc R .
H8B H -0.6760(3) 0.0680(2) -0.17537(11) 0.039 Uiso 1 calc R .
C9 C -0.4705(3) 0.0653(2) -0.12937(10) 0.0313(5) Uani 1 d . .
C10 C -0.4225(5) -0.3789(4) -0.1537(2) 0.0758(11) Uani 1 d . .
H10A H -0.4119(5) -0.4562(4) -0.1296(2) 0.114 Uiso 1 calc R .
H10B H -0.3357(5) -0.3244(4) -0.1458(2) 0.114 Uiso 1 calc R .
H10C H -0.4271(5) -0.3992(4) -0.1982(2) 0.114 Uiso 1 calc R .
C11 C -0.3798(4) 0.1370(3) -0.17806(14) 0.0456(7) Uani 1 d . .
H11A H -0.2719(4) 0.1232(3) -0.17104(14) 0.068 Uiso 0.50 calc PR .
H11B H -0.4021(4) 0.2266(3) -0.17470(14) 0.068 Uiso 0.50 calc PR .
H11C H -0.4072(4) 0.1073(3) -0.21973(14) 0.068 Uiso 0.50 calc PR .
H11D H -0.4489(4) 0.1816(3) -0.20594(14) 0.068 Uiso 0.50 calc PR .
H11E H -0.3187(4) 0.0781(3) -0.20228(14) 0.068 Uiso 0.50 calc PR .
H11F H -0.3136(4) 0.1974(3) -0.15725(14) 0.068 Uiso 0.50 calc PR .
C12 C -0.9636(4) 0.1653(3) 0.0243(2) 0.0548(7) Uani 1 d . .
H12A H -0.9315(4) 0.2033(3) 0.0636(2) 0.082 Uiso 0.50 calc PR .
H12B H -1.0506(4) 0.1107(3) 0.0318(2) 0.082 Uiso 0.50 calc PR .
H12C H -0.9917(4) 0.2312(3) -0.0052(2) 0.082 Uiso 0.50 calc PR .
H12D H -1.0510(4) 0.1602(3) -0.0035(2) 0.082 Uiso 0.50 calc PR .
H12E H -0.9319(4) 0.2528(3) 0.0284(2) 0.082 Uiso 0.50 calc PR .
H12F H -0.9908(4) 0.1323(3) 0.0654(2) 0.082 Uiso 0.50 calc PR .

loop_
_atom_type_symbol
_atom_type_description
_atom_type_scat_dispersion_real
_atom_type_scat_dispersion_imag
_atom_type_scat_source
C C 0.0033 0.0016 'International Tables Vol C Tables 4.2.6.8 and 6.1.1.4'
H H 0.0000 0.0000 'International Tables Vol C Tables 4.2.6.8 and 6.1.1.4'
N N 0.0061 0.0033 'International Tables Vol C Tables 4.2.6.8 and 6.1.1.4'
O O 0.0106 0.0060 'International Tables Vol C Tables 4.2.6.8 and 6.1.1.4'
S S 0.1246 0.1234 'International Tables Vol C Tables 4.2.6.8 and 6.1.1.4'
Cl Cl 0.1484 0.1585 'International Tables Vol C Tables 4.2.6.8 and 6.1.1.4'
Zn Zn 0.2839 1.4301 'International Tables Vol C Tables 4.2.6.8 and 6.1.1.4'

loop_
_geom_angle_atom_site_label_1
_geom_angle_atom_site_label_2
_geom_angle_atom_site_label_3
_geom_angle
_geom_angle_site_symmetry_1
_geom_angle_site_symmetry_3
_geom_angle_publ_flag
N4 Zn N3 115.85(8) . . y
N4 Zn Cl2 128.86(7) . . y
N3 Zn Cl2 109.16(6) . . y
N4 Zn Cl1 94.74(6) . . y
N3 Zn Cl1 92.28(6) . . y
Cl2 Zn Cl1 106.76(3) . . y
N4 Zn N2 73.83(7) . . y
N3 Zn N2 73.65(7) . . y
Cl2 Zn N2 97.75(5) . . y
Cl1 Zn N2 154.75(5) . . y
C1 S1 C2 101.9(2) . . y
C5 N1 C10 122.6(3) . . y
C6 N2 C8 110.9(2) . . y
C6 N2 C4 109.5(2) . . y
C8 N2 C4 113.7(2) . . y
C6 N2 Zn 105.21(15) . . y
C8 N2 Zn 101.49(13) . . y
C4 N2 Zn 115.58(14) . . y
C7 N3 O2 114.8(2) . . y
C7 N3 Zn 123.4(2) . . y
O2 N3 Zn 121.0(2) . . y
C9 N4 O3 113.7(2) . . y
C9 N4 Zn 121.1(2) . . y
O3 N4 Zn 123.3(2) . . y
C3 C2 S1 114.7(2) . . y
C2 C3 C4 110.9(2) . . y
N2 C4 C5 110.4(2) . . y
N2 C4 C3 114.4(2) . . y
C5 C4 C3 107.9(2) . . y
O1 C5 N1 123.5(3) . . y
O1 C5 C4 121.9(2) . . y
N1 C5 C4 114.5(2) . . y
N2 C6 C7 113.6(2) . . y
N3 C7 C12 124.9(2) . . y
N3 C7 C6 117.3(2) . . y
C12 C7 C6 117.8(2) . . y
N2 C8 C9 113.3(2) . . y
N4 C9 C11 124.5(2) . . y
N4 C9 C8 117.0(2) . . y
C11 C9 C8 118.5(2) . . y

loop_
_geom_bond_atom_site_label_1
_geom_bond_atom_site_label_2
_geom_bond_distance
_geom_bond_site_symmetry_2
_geom_bond_publ_flag
Zn N4 2.056(2) . y
Zn N3 2.078(2) . y
Zn Cl2 2.2325(7) . y
Zn Cl1 2.3474(7) . y
Zn N2 2.411(2) . y
S1 C1 1.779(3) . y
S1 C2 1.802(3) . y
O1 C5 1.217(3) . y
O2 N3 1.397(3) . y
O3 N4 1.401(3) . y
N1 C5 1.339(3) . y
N1 C10 1.461(4) . y
N2 C6 1.474(3) . y
N2 C8 1.479(3) . y
N2 C4 1.501(3) . y
N3 C7 1.272(3) . y
N4 C9 1.276(3) . y
C2 C3 1.521(4) . y
C3 C4 1.543(4) . y
C4 C5 1.537(4) . y
C6 C7 1.501(4) . y
C7 C12 1.492(4) . y
C8 C9 1.496(3) . y
C9 C11 1.494(3) . y

loop_
_geom_hbond_atom_site_label_D
_geom_hbond_atom_site_label_H
_geom_hbond_atom_site_label_A
_geom_hbond_site_symmetry_D
_geom_hbond_site_symmetry_H
_geom_hbond_site_symmetry_A
_geom_hbond_distance_DH
_geom_hbond_distance_HA
_geom_hbond_distance_DA
_geom_hbond_angle_DHA
_geom_hbond_publ_flag
N1 H1 Cl1 . . 4_445 1.04 2.82 3.582(3) 130.5 y
C6 H6A Cl2 . . 4_445 0.97 2.70 3.664(3) 172.1 y
O3 H3 Cl2 . . 4_545 0.87 2.33 3.119(2) 151.1 y
C6 H6A O3 . . 1_455 0.97 2.88 3.411(3) 115.8 y
C11 H11D O1 . . 3_454 0.96 2.56 3.374(3) 143.0 y
O2 H2 Cl1 . . 1_555 0.97 2.28 3.140(2) 147.5 y
